data_1538552
loop_
_publ_author_name
'Sarazin, G.'

_publ_section_title
;
 Preparation et structure de l'orthotantalate d'aluminium.
;
_journal_name_full
;
Comptes Rendus Hebdomadaires des Seances de l'Academie des Sciences (1884 - 
1965)
;
_journal_page_first 815
_journal_page_last 817
_journal_volume 248
_journal_year 1959
_chemical_formula_sum 'Al O4 Ta'
_chemical_name_systematic 'Al Ta O4'
_space_group_IT_number 129
_symmetry_space_group_name_Hall 'P 4ab 2ab -1ab'
_symmetry_space_group_name_H-M 'P 4/n m m :1'
_cell_angle_alpha 90
_cell_angle_beta 90
_cell_angle_gamma 90
_cell_formula_units_Z 1
_cell_length_a 4.568
_cell_length_b 4.568
_cell_length_c 2.964
_cell_volume 61.849
_citation_journal_id_ASTM COREAF
_cod_data_source_file Sarazin_COREAF_1959_1675.cif
_cod_data_source_block Al1O4Ta1
_cod_original_cell_volume 61.84867
_cod_original_sg_symbol_Hall '-P 4a 2a (x-1/4,y+1/4,z)'
_cod_original_formula_sum 'Al1 O4 Ta1'
_cod_database_code 1538552

loop_
_symmetry_equiv_pos_as_xyz
x,y,z
-y+1/2,x+1/2,z
-x,-y,z
y+1/2,-x+1/2,z
x+1/2,-y+1/2,-z
y,x,-z
-x+1/2,y+1/2,-z
-y,-x,-z
-x+1/2,-y+1/2,-z
y,-x,-z
x+1/2,y+1/2,-z
-y,x,-z
-x,y,z
-y+1/2,-x+1/2,z
x,-y,z
y+1/2,x+1/2,z

loop_
_atom_site_label
_atom_site_type_symbol
_atom_site_fract_x
_atom_site_fract_y
_atom_site_fract_z
_atom_site_occupancy
_atom_site_U_iso_or_equiv
Al1 Al+3 0 0 0 0.5 0.0
O1 O-2 0.3 0.3 0 0.25 0.0
Ta1 Ta+5 0 0 0 0.5 0.0
O2 O-2 0.8 0.2 0.5 0.25 0.0
